data_4069573
loop_
_publ_author_name
'Fillion, Eric'
'Tr\'epanier, Vincent \'E.'
'Heikkinen, Jarkko J.'
'Remorova, Anna A.'
'Carson, Rebekah J.'
'Goll, Julie M.'
'Seed, Adam'

_publ_section_title
;
 Palladium-Catalyzed Intramolecular Reactions of (E)-2,2-Disubstituted
 1-Alkenyldimethylalanes with Aryl Triflates
;
_journal_issue 12
_journal_name_full Organometallics
_journal_page_first 3518
_journal_paper_doi 10.1021/om900286x
_journal_volume 28
_journal_year 2009
_chemical_formula_sum 'C46 H37 I P2 Pd'
_chemical_formula_weight 885.00
_chemical_name_systematic
; 
 ? 
;
_space_group_IT_number 14
_symmetry_cell_setting monoclinic
_symmetry_space_group_name_Hall '-P 2ybc'
_symmetry_space_group_name_H-M 'P 1 21/c 1'
_atom_sites_solution_hydrogens geom
_atom_sites_solution_primary direct
_atom_sites_solution_secondary difmap
_audit_creation_method SHELXL-97
_cell_angle_alpha 90.00
_cell_angle_beta 101.228(1)
_cell_angle_gamma 90.00
_cell_formula_units_Z 4
_cell_length_a 11.9735(4)
_cell_length_b 29.1706(10)
_cell_length_c 11.1652(4)
_cell_measurement_reflns_used 9027
_cell_measurement_temperature 180(1)
_cell_measurement_theta_max 32.51
_cell_measurement_theta_min 2.39
_cell_volume 3825.1(2)
_computing_cell_refinement SAINT
_computing_data_collection SMART
_computing_data_reduction SAINT
_computing_molecular_graphics SHELXTL
_computing_publication_material SHELXTL
_computing_structure_refinement SHELXTL
_computing_structure_solution SHELXTL
_diffrn_ambient_temperature 180(1)
_diffrn_measured_fraction_theta_full 1.000
_diffrn_measured_fraction_theta_max 1.000
_diffrn_measurement_device_type 'Bruker APEX'
_diffrn_measurement_method Omega
_diffrn_radiation_monochromator graphite
_diffrn_radiation_source 'fine-focus sealed tube'
_diffrn_radiation_type MoK\a
_diffrn_radiation_wavelength 0.71073
_diffrn_reflns_av_R_equivalents 0.0326
_diffrn_reflns_av_sigmaI/netI 0.0232
_diffrn_reflns_limit_h_max 16
_diffrn_reflns_limit_h_min -16
_diffrn_reflns_limit_k_max 41
_diffrn_reflns_limit_k_min -41
_diffrn_reflns_limit_l_max 15
_diffrn_reflns_limit_l_min -15
_diffrn_reflns_number 45738
_diffrn_reflns_theta_full 30.03
_diffrn_reflns_theta_max 30.03
_diffrn_reflns_theta_min 1.73
_exptl_absorpt_coefficient_mu 1.408
_exptl_absorpt_correction_T_max 0.775
_exptl_absorpt_correction_T_min 0.637
_exptl_absorpt_correction_type integration
_exptl_absorpt_process_details 'Face-indexed analytical'
_exptl_crystal_colour 'Pale yellow'
_exptl_crystal_density_diffrn 1.537
_exptl_crystal_density_method 'not measured'
_exptl_crystal_description 'Prism fragment'
_exptl_crystal_F_000 1768
_exptl_crystal_size_max 0.36
_exptl_crystal_size_mid 0.23
_exptl_crystal_size_min 0.20
_refine_diff_density_max 0.790
_refine_diff_density_min -0.445
_refine_diff_density_rms 0.066
_refine_ls_extinction_method none
_refine_ls_goodness_of_fit_ref 1.367
_refine_ls_hydrogen_treatment mixed
_refine_ls_matrix_type full
_refine_ls_number_parameters 455
_refine_ls_number_reflns 11186
_refine_ls_number_restraints 0
_refine_ls_restrained_S_all 1.367
_refine_ls_R_factor_all 0.0278
_refine_ls_R_factor_gt 0.0240
_refine_ls_shift/su_max 0.002
_refine_ls_shift/su_mean 0.000
_refine_ls_structure_factor_coef Fsqd
_refine_ls_weighting_details 'calc w=1/[\s^2^(Fo^2^)+(0.0200P)^2^+0.0000P] where P=(Fo^2^+2Fc^2^)/3'
_refine_ls_weighting_scheme calc
_refine_ls_wR_factor_gt 0.0553
_refine_ls_wR_factor_ref 0.0560
_reflns_number_gt 10111
_reflns_number_total 11186
_reflns_threshold_expression >2sigma(I)
_cod_data_source_file om900286x_si_006.cif
_cod_data_source_block ef1315m
_cod_depositor_comments
;
The following automatic conversions were performed:

'_symmetry_cell_setting' value 'Monoclinic' changed to 'monoclinic'
according to /home/saulius/struct/CIF-dictionaries/cif_core.dic
dictionary named 'cif_core.dic' version 2.4.2 from
2011-04-26.

'_exptl_absorpt_correction_type' value 'Integration'
changed to 'integration' according to
/home/saulius/struct/CIF-dictionaries/cif_core.dic dictionary named
'cif_core.dic' version 2.4.2 from 2011-04-26.

Automatic conversion script
Id: cif_fix_values 1715 2011-07-08 13:25:40Z adriana 
;
_cod_original_sg_symbol_H-M P2(1)/c
_cod_database_code 4069573

loop_
_symmetry_equiv_pos_as_xyz
'x, y, z'
'-x, y+1/2, -z+1/2'
'-x, -y, -z'
'x, -y-1/2, z-1/2'

loop_
_atom_site_label
_atom_site_type_symbol
_atom_site_fract_x
_atom_site_fract_y
_atom_site_fract_z
_atom_site_U_iso_or_equiv
_atom_site_adp_type
_atom_site_occupancy
_atom_site_symmetry_multiplicity
_atom_site_calc_flag
_atom_site_refinement_flags
Pd1 Pd 0.094777(9) 0.142664(4) 0.513650(10) 0.01980(3) Uani 1 1 d .
I1 I 0.110768(9) 0.206135(3) 0.342051(10) 0.02925(3) Uani 1 1 d .
P1 P -0.10339(3) 0.145700(13) 0.47020(3) 0.02052(8) Uani 1 1 d .
P2 P 0.29195(3) 0.136224(13) 0.56797(4) 0.02241(8) Uani 1 1 d .
C1 C 0.08575(12) 0.09289(5) 0.63750(13) 0.0220(3) Uani 1 1 d .
C2 C 0.08197(14) 0.04738(5) 0.60376(15) 0.0283(3) Uani 1 1 d .
H2 H 0.0826 0.0396 0.5213 0.034 Uiso 1 1 calc R
C3 C 0.07722(15) 0.01209(5) 0.68934(17) 0.0328(4) Uani 1 1 d .
H3 H 0.0740 -0.0190 0.6637 0.039 Uiso 1 1 calc R
C4 C 0.07726(15) 0.02230(6) 0.80794(16) 0.0328(4) Uani 1 1 d .
H4 H 0.0741 -0.0018 0.8645 0.039 Uiso 1 1 calc R
C4A C 0.08204(13) 0.06857(6) 0.84870(15) 0.0273(3) Uani 1 1 d .
C5 C 0.08639(15) 0.08006(6) 0.97252(16) 0.0352(4) Uani 1 1 d .
H5 H 0.0843 0.0564 1.0306 0.042 Uiso 1 1 calc R
C6 C 0.09355(16) 0.12482(7) 1.00974(16) 0.0399(4) Uani 1 1 d .
H6 H 0.0971 0.1319 1.0934 0.048 Uiso 1 1 calc R
C7 C 0.09565(15) 0.16039(6) 0.92540(16) 0.0346(4) Uani 1 1 d .
H7 H 0.0996 0.1914 0.9518 0.042 Uiso 1 1 calc R
C8 C 0.09200(14) 0.15020(6) 0.80459(15) 0.0281(3) Uani 1 1 d .
C8A C 0.08546(12) 0.10422(5) 0.76146(14) 0.0230(3) Uani 1 1 d .
C9 C -0.17151(13) 0.12150(5) 0.32328(13) 0.0224(3) Uani 1 1 d .
C10 C -0.10915(13) 0.11143(5) 0.23330(14) 0.0255(3) Uani 1 1 d .
H10 H -0.0290 0.1159 0.2493 0.031 Uiso 1 1 calc R
C11 C -0.16362(15) 0.09481(5) 0.12034(15) 0.0307(3) Uani 1 1 d .
H11 H -0.1206 0.0880 0.0595 0.037 Uiso 1 1 calc R
C12 C -0.27991(16) 0.08821(6) 0.09632(15) 0.0335(4) Uani 1 1 d .
H12 H -0.3169 0.0770 0.0188 0.040 Uiso 1 1 calc R
C13 C -0.34258(15) 0.09790(6) 0.18484(15) 0.0334(4) Uani 1 1 d .
H13 H -0.4227 0.0933 0.1680 0.040 Uiso 1 1 calc R
C14 C -0.28911(14) 0.11426(5) 0.29809(15) 0.0274(3) Uani 1 1 d .
H14 H -0.3326 0.1206 0.3588 0.033 Uiso 1 1 calc R
C15 C -0.18016(12) 0.11594(5) 0.57369(14) 0.0237(3) Uani 1 1 d .
C16 C -0.18632(14) 0.06821(5) 0.56817(16) 0.0297(3) Uani 1 1 d .
H16 H -0.1536 0.0523 0.5091 0.036 Uiso 1 1 calc R
C17 C -0.23909(15) 0.04368(6) 0.64702(17) 0.0361(4) Uani 1 1 d .
H17 H -0.2419 0.0112 0.6426 0.043 Uiso 1 1 calc R
C18 C -0.28795(17) 0.06655(7) 0.73271(17) 0.0426(5) Uani 1 1 d .
H18 H -0.3240 0.0498 0.7875 0.051 Uiso 1 1 calc R
C19 C -0.28396(18) 0.11348(7) 0.73803(17) 0.0454(5) Uani 1 1 d .
H19 H -0.3188 0.1292 0.7957 0.054 Uiso 1 1 calc R
C20 C -0.22943(16) 0.13833(6) 0.65984(16) 0.0346(4) Uani 1 1 d .
H20 H -0.2260 0.1708 0.6655 0.041 Uiso 1 1 calc R
C21 C -0.15470(13) 0.20464(5) 0.46686(14) 0.0224(3) Uani 1 1 d .
C22 C -0.23528(14) 0.22242(5) 0.37191(15) 0.0282(3) Uani 1 1 d .
H22 H -0.2673 0.2034 0.3050 0.034 Uiso 1 1 calc R
C23 C -0.26936(16) 0.26771(6) 0.37405(16) 0.0359(4) Uani 1 1 d .
H23 H -0.3244 0.2797 0.3086 0.043 Uiso 1 1 calc R
C24 C -0.22333(16) 0.29561(5) 0.47136(17) 0.0361(4) Uani 1 1 d .
H24 H -0.2473 0.3266 0.4729 0.043 Uiso 1 1 calc R
C25 C -0.14308(16) 0.27859(6) 0.56580(17) 0.0353(4) Uani 1 1 d .
H25 H -0.1116 0.2978 0.6326 0.042 Uiso 1 1 calc R
C26 C -0.10802(14) 0.23334(5) 0.56361(16) 0.0316(4) Uani 1 1 d .
H26 H -0.0518 0.2218 0.6285 0.038 Uiso 1 1 calc R
C27 C 0.34954(13) 0.10171(5) 0.45762(14) 0.0255(3) Uani 1 1 d .
C28 C 0.28643(14) 0.09614(6) 0.34010(15) 0.0303(3) Uani 1 1 d .
H28 H 0.2150 0.1111 0.3172 0.036 Uiso 1 1 calc R
C29 C 0.32692(15) 0.06885(6) 0.25581(16) 0.0356(4) Uani 1 1 d .
H29 H 0.2842 0.0659 0.1750 0.043 Uiso 1 1 calc R
C30 C 0.42915(15) 0.04598(6) 0.28934(17) 0.0344(4) Uani 1 1 d .
H30 H 0.4554 0.0265 0.2325 0.041 Uiso 1 1 calc R
C31 C 0.49324(15) 0.05142(6) 0.40531(17) 0.0347(4) Uani 1 1 d .
H31 H 0.5640 0.0360 0.4280 0.042 Uiso 1 1 calc R
C32 C 0.45442(14) 0.07944(6) 0.48878(16) 0.0313(3) Uani 1 1 d .
H32 H 0.4996 0.0835 0.5680 0.038 Uiso 1 1 calc R
C33 C 0.34795(12) 0.10780(5) 0.71320(14) 0.0251(3) Uani 1 1 d .
C34 C 0.34609(13) 0.05997(5) 0.72102(15) 0.0280(3) Uani 1 1 d .
H34 H 0.3243 0.0423 0.6488 0.034 Uiso 1 1 calc R
C35 C 0.37561(14) 0.03809(6) 0.83272(16) 0.0348(4) Uani 1 1 d .
H35 H 0.3740 0.0056 0.8369 0.042 Uiso 1 1 calc R
C36 C 0.40744(17) 0.06363(7) 0.93816(17) 0.0440(5) Uani 1 1 d .
H36 H 0.4282 0.0487 1.0149 0.053 Uiso 1 1 calc R
C37 C 0.40895(19) 0.11052(7) 0.93147(17) 0.0499(5) Uani 1 1 d .
H37 H 0.4299 0.1280 1.0042 0.060 Uiso 1 1 calc R
C38 C 0.38048(16) 0.13290(6) 0.82033(16) 0.0370(4) Uani 1 1 d .
H38 H 0.3832 0.1654 0.8172 0.044 Uiso 1 1 calc R
C39 C 0.36798(14) 0.19065(6) 0.58292(15) 0.0286(3) Uani 1 1 d .
C40 C 0.47339(16) 0.19607(7) 0.55047(18) 0.0395(4) Uani 1 1 d .
H40 H 0.5066 0.1713 0.5145 0.047 Uiso 1 1 calc R
C41 C 0.53029(18) 0.23768(7) 0.5705(2) 0.0511(5) Uani 1 1 d .
H41 H 0.6023 0.2413 0.5480 0.061 Uiso 1 1 calc R
C42 C 0.48348(18) 0.27350(7) 0.6225(2) 0.0532(6) Uani 1 1 d .
H42 H 0.5232 0.3018 0.6360 0.064 Uiso 1 1 calc R
C43 C 0.37879(18) 0.26869(7) 0.6553(2) 0.0528(6) Uani 1 1 d .
H43 H 0.3467 0.2935 0.6920 0.063 Uiso 1 1 calc R
C44 C 0.32059(16) 0.22744(6) 0.63451(19) 0.0404(4) Uani 1 1 d .
H44 H 0.2479 0.2243 0.6557 0.048 Uiso 1 1 calc R
H8 H 0.0934(14) 0.1750(6) 0.7435(16) 0.030(5) Uiso 1 1 d .

loop_
_atom_site_aniso_label
_atom_site_aniso_U_11
_atom_site_aniso_U_22
_atom_site_aniso_U_33
_atom_site_aniso_U_23
_atom_site_aniso_U_13
_atom_site_aniso_U_12
Pd1 0.01943(5) 0.02018(6) 0.01925(6) 0.00162(4) 0.00245(4) 0.00055(4)
I1 0.03103(6) 0.02697(6) 0.02916(6) 0.00840(4) 0.00441(4) -0.00060(4)
P1 0.01986(17) 0.01967(17) 0.02143(18) -0.00012(13) 0.00253(14) 0.00013(13)
P2 0.02028(18) 0.02428(19) 0.02225(18) 0.00069(14) 0.00308(14) 0.00096(14)
C1 0.0206(7) 0.0213(7) 0.0237(7) 0.0004(5) 0.0029(6) 0.0007(5)
C2 0.0308(8) 0.0239(7) 0.0286(8) -0.0012(6) 0.0020(6) 0.0009(6)
C3 0.0355(9) 0.0211(7) 0.0401(10) 0.0017(7) 0.0032(7) -0.0009(6)
C4 0.0348(9) 0.0264(8) 0.0377(9) 0.0099(7) 0.0081(7) 0.0003(7)
C4A 0.0258(7) 0.0294(8) 0.0278(8) 0.0060(6) 0.0075(6) 0.0007(6)
C5 0.0396(10) 0.0402(10) 0.0280(8) 0.0079(7) 0.0122(7) 0.0020(8)
C6 0.0489(11) 0.0468(11) 0.0265(9) -0.0020(8) 0.0139(8) 0.0048(8)
C7 0.0436(10) 0.0313(9) 0.0305(9) -0.0046(7) 0.0109(8) 0.0037(7)
C8 0.0313(8) 0.0262(8) 0.0274(8) 0.0007(6) 0.0070(7) 0.0015(6)
C8A 0.0215(7) 0.0229(7) 0.0248(7) 0.0031(6) 0.0050(6) 0.0018(6)
C9 0.0261(7) 0.0179(6) 0.0225(7) 0.0002(5) 0.0030(6) -0.0004(5)
C10 0.0289(8) 0.0207(7) 0.0274(8) 0.0012(6) 0.0070(6) 0.0009(6)
C11 0.0433(10) 0.0241(8) 0.0260(8) -0.0017(6) 0.0099(7) -0.0013(7)
C12 0.0459(10) 0.0285(8) 0.0239(8) -0.0006(6) 0.0015(7) -0.0102(7)
C13 0.0313(9) 0.0359(9) 0.0300(8) 0.0029(7) -0.0012(7) -0.0114(7)
C14 0.0275(8) 0.0293(8) 0.0253(8) 0.0001(6) 0.0044(6) -0.0038(6)
C15 0.0213(7) 0.0252(7) 0.0235(7) 0.0025(6) 0.0016(6) -0.0013(6)
C16 0.0299(8) 0.0262(8) 0.0335(9) 0.0015(6) 0.0075(7) 0.0002(6)
C17 0.0407(10) 0.0289(8) 0.0389(10) 0.0066(7) 0.0084(8) -0.0065(7)
C18 0.0526(12) 0.0457(11) 0.0319(9) 0.0030(8) 0.0147(9) -0.0176(9)
C19 0.0604(13) 0.0448(11) 0.0375(10) -0.0105(8) 0.0259(10) -0.0144(9)
C20 0.0439(10) 0.0307(9) 0.0320(9) -0.0049(7) 0.0143(8) -0.0061(7)
C21 0.0216(7) 0.0204(7) 0.0255(7) 0.0004(5) 0.0056(6) -0.0008(5)
C22 0.0338(8) 0.0244(7) 0.0246(8) -0.0014(6) 0.0009(7) 0.0008(6)
C23 0.0464(10) 0.0280(8) 0.0300(9) 0.0049(7) -0.0010(8) 0.0069(7)
C24 0.0455(10) 0.0208(8) 0.0409(10) 0.0005(7) 0.0052(8) 0.0033(7)
C25 0.0403(10) 0.0249(8) 0.0376(10) -0.0068(7) 0.0002(8) -0.0023(7)
C26 0.0319(9) 0.0258(8) 0.0331(9) -0.0026(6) -0.0032(7) 0.0021(6)
C27 0.0255(8) 0.0266(7) 0.0256(8) 0.0026(6) 0.0077(6) 0.0002(6)
C28 0.0269(8) 0.0349(9) 0.0287(8) -0.0008(7) 0.0046(7) 0.0035(7)
C29 0.0389(10) 0.0399(10) 0.0280(9) -0.0048(7) 0.0066(7) 0.0018(8)
C30 0.0384(9) 0.0307(9) 0.0390(10) -0.0025(7) 0.0198(8) 0.0003(7)
C31 0.0296(8) 0.0364(9) 0.0410(10) 0.0061(7) 0.0143(7) 0.0066(7)
C32 0.0265(8) 0.0380(9) 0.0296(8) 0.0015(7) 0.0062(7) 0.0029(7)
C33 0.0202(7) 0.0300(8) 0.0243(7) 0.0005(6) 0.0025(6) 0.0027(6)
C34 0.0263(8) 0.0302(8) 0.0283(8) 0.0007(6) 0.0072(6) 0.0045(6)
C35 0.0320(9) 0.0372(9) 0.0360(9) 0.0099(7) 0.0085(7) 0.0091(7)
C36 0.0458(11) 0.0556(12) 0.0277(9) 0.0107(8) 0.0001(8) 0.0092(9)
C37 0.0619(14) 0.0550(13) 0.0260(9) -0.0034(9) -0.0087(9) 0.0034(10)
C38 0.0395(10) 0.0360(9) 0.0309(9) -0.0027(7) -0.0041(8) 0.0011(7)
C39 0.0255(8) 0.0284(8) 0.0301(8) 0.0038(6) 0.0009(6) -0.0031(6)
C40 0.0338(9) 0.0395(10) 0.0471(11) 0.0019(8) 0.0124(8) -0.0056(8)
C41 0.0375(11) 0.0488(12) 0.0677(14) 0.0081(10) 0.0120(10) -0.0151(9)
C42 0.0456(12) 0.0344(10) 0.0729(15) 0.0087(10) -0.0050(11) -0.0143(9)
C43 0.0470(12) 0.0317(10) 0.0758(16) -0.0074(10) 0.0026(11) -0.0033(8)
C44 0.0317(9) 0.0320(9) 0.0567(12) -0.0038(8) 0.0065(8) -0.0021(7)

loop_
_atom_type_symbol
_atom_type_description
_atom_type_scat_dispersion_real
_atom_type_scat_dispersion_imag
_atom_type_scat_source
C C 0.0033 0.0016 'International Tables Vol C Tables 4.2.6.8 and 6.1.1.4'
H H 0.0000 0.0000 'International Tables Vol C Tables 4.2.6.8 and 6.1.1.4'
P P 0.1023 0.0942 'International Tables Vol C Tables 4.2.6.8 and 6.1.1.4'
Pd Pd -0.9988 1.0072 'International Tables Vol C Tables 4.2.6.8 and 6.1.1.4'
I I -0.4742 1.8119 'International Tables Vol C Tables 4.2.6.8 and 6.1.1.4'

loop_
_geom_angle_atom_site_label_1
_geom_angle_atom_site_label_2
_geom_angle_atom_site_label_3
_geom_angle
C1 Pd1 P2 87.16(4)
C1 Pd1 P1 88.96(4)
P2 Pd1 P1 176.087(14)
C1 Pd1 I1 177.32(4)
P2 Pd1 I1 91.822(10)
P1 Pd1 I1 92.078(10)
C21 P1 C9 104.85(7)
C21 P1 C15 104.57(7)
C9 P1 C15 101.10(7)
C21 P1 Pd1 111.44(5)
C9 P1 Pd1 115.55(5)
C15 P1 Pd1 117.85(5)
C39 P2 C27 107.13(7)
C39 P2 C33 102.92(7)
C27 P2 C33 103.11(7)
C39 P2 Pd1 114.64(5)
C27 P2 Pd1 111.44(5)
C33 P2 Pd1 116.48(5)
C2 C1 C8A 118.89(14)
C2 C1 Pd1 120.52(11)
C8A C1 Pd1 120.58(10)
C1 C2 C3 121.35(15)
C4 C3 C2 120.50(15)
C3 C4 C4A 120.85(15)
C5 C4A C4 121.97(15)
C5 C4A C8A 119.53(15)
C4 C4A C8A 118.48(15)
C6 C5 C4A 120.77(16)
C5 C6 C7 120.64(16)
C8 C7 C6 119.81(16)
C7 C8 C8A 121.72(15)
C8 C8A C1 122.53(14)
C8 C8A C4A 117.51(14)
C1 C8A C4A 119.93(14)
C10 C9 C14 118.88(14)
C10 C9 P1 121.36(11)
C14 C9 P1 119.72(12)
C11 C10 C9 120.32(15)
C12 C11 C10 120.19(16)
C11 C12 C13 120.05(15)
C12 C13 C14 120.29(16)
C13 C14 C9 120.27(15)
C20 C15 C16 118.37(14)
C20 C15 P1 123.27(12)
C16 C15 P1 118.33(12)
C17 C16 C15 121.09(16)
C16 C17 C18 119.89(16)
C19 C18 C17 119.65(17)
C18 C19 C20 120.66(18)
C15 C20 C19 120.33(16)
C22 C21 C26 118.79(14)
C22 C21 P1 123.32(12)
C26 C21 P1 117.87(12)
C23 C22 C21 120.46(15)
C24 C23 C22 120.09(16)
C25 C24 C23 120.17(16)
C24 C25 C26 119.95(16)
C25 C26 C21 120.53(15)
C28 C27 C32 118.55(15)
C28 C27 P2 119.59(12)
C32 C27 P2 121.84(12)
C29 C28 C27 120.59(15)
C30 C29 C28 120.07(16)
C31 C30 C29 120.04(16)
C30 C31 C32 120.06(16)
C31 C32 C27 120.65(16)
C38 C33 C34 118.45(15)
C38 C33 P2 121.10(13)
C34 C33 P2 120.02(12)
C35 C34 C33 120.80(16)
C36 C35 C34 119.89(17)
C37 C36 C35 119.72(17)
C36 C37 C38 121.06(18)
C37 C38 C33 120.07(17)
C40 C39 C44 119.04(16)
C40 C39 P2 122.60(14)
C44 C39 P2 118.28(13)
C39 C40 C41 119.98(19)
C42 C41 C40 120.53(19)
C41 C42 C43 120.23(19)
C42 C43 C44 119.8(2)
C43 C44 C39 120.44(18)

loop_
_geom_bond_atom_site_label_1
_geom_bond_atom_site_label_2
_geom_bond_distance
Pd1 C1 2.0223(15)
Pd1 P2 2.3279(4)
Pd1 P1 2.3291(4)
Pd1 I1 2.69785(16)
P1 C21 1.8238(15)
P1 C9 1.8258(15)
P1 C15 1.8297(15)
P2 C39 1.8215(16)
P2 C27 1.8270(16)
P2 C33 1.8284(16)
C1 C2 1.378(2)
C1 C8A 1.424(2)
C2 C3 1.413(2)
C3 C4 1.357(2)
C4 C4A 1.422(2)
C4A C5 1.414(2)
C4A C8A 1.431(2)
C5 C6 1.368(3)
C6 C7 1.405(3)
C7 C8 1.374(2)
C8 C8A 1.422(2)
C9 C10 1.395(2)
C9 C14 1.397(2)
C10 C11 1.389(2)
C11 C12 1.379(2)
C12 C13 1.382(2)
C13 C14 1.386(2)
C15 C20 1.386(2)
C15 C16 1.395(2)
C16 C17 1.379(2)
C17 C18 1.386(3)
C18 C19 1.371(3)
C19 C20 1.391(2)
C21 C22 1.388(2)
C21 C26 1.395(2)
C22 C23 1.384(2)
C23 C24 1.383(2)
C24 C25 1.374(2)
C25 C26 1.387(2)
C27 C28 1.390(2)
C27 C32 1.396(2)
C28 C29 1.390(2)
C29 C30 1.380(2)
C30 C31 1.380(3)
C31 C32 1.386(2)
C33 C38 1.392(2)
C33 C34 1.398(2)
C34 C35 1.384(2)
C35 C36 1.383(3)
C36 C37 1.370(3)
C37 C38 1.385(3)
C39 C40 1.388(2)
C39 C44 1.390(2)
C40 C41 1.389(3)
C41 C42 1.367(3)
C42 C43 1.380(3)
C43 C44 1.387(3)
